data_4347762
loop_
_publ_author_name
'Wu, Xin'
'Xu, Zhong-Xuan'
'Wang, Fei'
'Zhang, Jian'

_publ_section_title
;
 Catenation of Homochiral Metal-Organic Nanocages or Nanotubes.
;
_journal_issue 11
_journal_name_full 'Inorganic chemistry'
_journal_page_first 5095
_journal_page_last 5097
_journal_paper_doi 10.1021/acs.inorgchem.6b00574
_journal_volume 55
_journal_year 2016
_chemical_formula_sum 'C162 H234 N36 O54 Zn9'
_chemical_formula_weight 4138.17
_space_group_crystal_system trigonal
_space_group_IT_number 150
_space_group_name_Hall 'P 3 2"'
_space_group_name_H-M_alt 'P 3 2 1'
_atom_sites_solution_hydrogens geom
_audit_creation_method SHELXL-2014/7
_cell_angle_alpha 90
_cell_angle_beta 90
_cell_angle_gamma 120
_cell_formula_units_Z 2
_cell_length_a 25.64620(10)
_cell_length_b 25.64620(10)
_cell_length_c 25.6573(2)
_cell_measurement_reflns_used 19619
_cell_measurement_temperature 100.0(2)
_cell_measurement_theta_max 74.4500
_cell_measurement_theta_min 3.8300
_cell_volume 14614.62(14)
_computing_cell_refinement
;
CrysAlisPro, Agilent Technologies,
Version 1.171.37.35 (release 13-08-2014 CrysAlis171 .NET)
(compiled Aug 13 2014,18:06:01)
;
_computing_data_collection
;
CrysAlisPro, Agilent Technologies,
Version 1.171.37.35 (release 13-08-2014 CrysAlis171 .NET)
(compiled Aug 13 2014,18:06:01)
;
_computing_data_reduction
;
CrysAlisPro, Agilent Technologies,
Version 1.171.37.35 (release 13-08-2014 CrysAlis171 .NET)
(compiled Aug 13 2014,18:06:01)
;
_computing_structure_refinement 'SHELXL-2014/7 (Sheldrick, 2014)'
_diffrn_ambient_temperature 100.0(2)
_diffrn_detector_area_resol_mean 10.3503
_diffrn_measured_fraction_theta_full 0.999
_diffrn_measured_fraction_theta_max 0.985
_diffrn_measurement_device_type 'SuperNova, Dual, Cu at zero, Atlas'
_diffrn_measurement_method '\w scans'
_diffrn_radiation_type CuK\a
_diffrn_radiation_wavelength 1.54178
_diffrn_reflns_av_R_equivalents 0.0217
_diffrn_reflns_av_unetI/netI 0.0257
_diffrn_reflns_Laue_measured_fraction_full 0.999
_diffrn_reflns_Laue_measured_fraction_max 0.985
_diffrn_reflns_limit_h_max 20
_diffrn_reflns_limit_h_min -17
_diffrn_reflns_limit_k_max 25
_diffrn_reflns_limit_k_min -30
_diffrn_reflns_limit_l_max 31
_diffrn_reflns_limit_l_min -31
_diffrn_reflns_number 36304
_diffrn_reflns_point_group_measured_fraction_full 0.873
_diffrn_reflns_point_group_measured_fraction_max 0.839
_diffrn_reflns_theta_full 67.679
_diffrn_reflns_theta_max 74.359
_diffrn_reflns_theta_min 3.447
_diffrn_source 'SuperNova (Cu) X-ray Source'
_exptl_absorpt_coefficient_mu 1.286
_exptl_absorpt_correction_T_max 1.00000
_exptl_absorpt_correction_T_min 0.75513
_exptl_absorpt_correction_type multi-scan
_exptl_absorpt_process_details
;
CrysAlisPro, Agilent Technologies,
Version 1.171.37.35 (release 13-08-2014 CrysAlis171 .NET)
(compiled Aug 13 2014,18:06:01)
Empirical absorption correction using spherical harmonics,
 implemented in SCALE3 ABSPACK scaling algorithm.
;
_exptl_crystal_colour colorless
_exptl_crystal_density_diffrn 0.940
_exptl_crystal_description block
_exptl_crystal_F_000 4320
_exptl_crystal_size_max 0.150
_exptl_crystal_size_mid 0.150
_exptl_crystal_size_min 0.150
_platon_squeeze_details
;
;
_refine_diff_density_max 3.247
_refine_diff_density_min -0.540
_refine_diff_density_rms 0.112
_refine_ls_abs_structure_details
;
 Flack x determined using 5418 quotients [(I+)-(I-)]/[(I+)+(I-)]
 (Parsons, Flack and Wagner, Acta Cryst. B69 (2013) 249-259).
;
_refine_ls_abs_structure_Flack 0.031(10)
_refine_ls_extinction_method none
_refine_ls_goodness_of_fit_ref 1.013
_refine_ls_hydrogen_treatment constr
_refine_ls_matrix_type full
_refine_ls_number_parameters 784
_refine_ls_number_reflns 16750
_refine_ls_number_restraints 0
_refine_ls_restrained_S_all 1.013
_refine_ls_R_factor_all 0.0930
_refine_ls_R_factor_gt 0.0890
_refine_ls_shift/su_max 0.006
_refine_ls_shift/su_mean 0.001
_refine_ls_structure_factor_coef Fsqd
_refine_ls_weighting_details 'w=1/[\s^2^(Fo^2^)+(0.1982P)^2^+14.7394P] where P=(Fo^2^+2Fc^2^)/3'
_refine_ls_weighting_scheme calc
_refine_ls_wR_factor_gt 0.2545
_refine_ls_wR_factor_ref 0.2627
_reflns_Friedel_coverage 0.592
_reflns_Friedel_fraction_full 0.727
_reflns_Friedel_fraction_max 0.671
_reflns_number_gt 15503
_reflns_number_total 16750
_reflns_threshold_expression 'I > 2\s(I)'
_cod_data_source_file ic6b00574_si_002.cif
_cod_data_source_block 1
_cod_original_cell_volume 14614.62(16)
_cod_database_code 4347762
_shelx_shelxl_version_number 2014/7
_shelx_space_group_comment
;
The symmetry employed for this shelxl refinement is uniquely defined
by the following loop, which should always be used as a source of
symmetry information in preference to the above space-group names.
They are only intended as comments.
;
_shelx_estimated_absorpt_t_min 0.830
_shelx_estimated_absorpt_t_max 0.830

loop_
_space_group_symop_operation_xyz
'x, y, z'
'-y, x-y, z'
'-x+y, -x, z'
'y, x, -z'
'x-y, -y, -z'
'-x, -x+y, -z'

loop_
_atom_site_label
_atom_site_type_symbol
_atom_site_fract_x
_atom_site_fract_y
_atom_site_fract_z
_atom_site_U_iso_or_equiv
_atom_site_adp_type
_atom_site_occupancy
_atom_site_site_symmetry_order
_atom_site_calc_flag
_atom_site_refinement_flags_posn
_atom_site_refinement_flags_adp
Zn1 Zn 0.82157(5) 0.19137(4) 0.43872(4) 0.0494(3) Uani 1 1 d . .
C1 C 1.0386(2) 0.4963(3) 0.4335(2) 0.0313(11) Uani 1 1 d . .
C2 C 1.0813(2) 0.5195(3) 0.4744(2) 0.0315(11) Uani 1 1 d . .
H2A H 1.0964 0.4963 0.4882 0.038 Uiso 1 1 calc R U
C3 C 1.1004(3) 0.5763(3) 0.4938(2) 0.0317(11) Uani 1 1 d . .
C4 C 1.0773(2) 0.6117(2) 0.4736(2) 0.0300(10) Uani 1 1 d . .
H4A H 1.0907 0.6503 0.4863 0.036 Uiso 1 1 calc R U
C5 C 1.0342(2) 0.5882(3) 0.4344(2) 0.0310(11) Uani 1 1 d . .
C6 C 1.0145(3) 0.5309(3) 0.4152(2) 0.0343(11) Uani 1 1 d . .
H6A H 0.9847 0.5153 0.3897 0.041 Uiso 1 1 calc R U
C7 C 1.0200(3) 0.4343(3) 0.4151(2) 0.0366(12) Uani 1 1 d . .
C8 C 0.9526(3) 0.3488(3) 0.3626(2) 0.0389(13) Uani 1 1 d . .
H8C H 0.9856 0.3400 0.3628 0.047 Uiso 1 1 calc R U
C9 C 0.9270(4) 0.3386(3) 0.3074(3) 0.0507(16) Uani 1 1 d . .
H9C H 0.9116 0.2973 0.2977 0.076 Uiso 1 1 calc R U
H9D H 0.8952 0.3480 0.3062 0.076 Uiso 1 1 calc R U
H9E H 0.9583 0.3642 0.2835 0.076 Uiso 1 1 calc R U
C10 C 0.9031(3) 0.3046(3) 0.4005(2) 0.0363(12) Uani 1 1 d . .
C11 C 1.1444(3) 0.6029(3) 0.5379(2) 0.0328(11) Uani 1 1 d . .
C12 C 1.1946(3) 0.5913(3) 0.6126(2) 0.0351(12) Uani 1 1 d . .
H12C H 1.2247 0.6335 0.6062 0.042 Uiso 1 1 calc R U
C13 C 1.2276(3) 0.5574(4) 0.6262(3) 0.0454(15) Uani 1 1 d . .
H13A H 1.2514 0.5745 0.6569 0.068 Uiso 1 1 calc R U
H13B H 1.1987 0.5158 0.6323 0.068 Uiso 1 1 calc R U
H13C H 1.2533 0.5605 0.5977 0.068 Uiso 1 1 calc R U
C14 C 1.1558(3) 0.5890(3) 0.6585(2) 0.0368(12) Uani 1 1 d . .
C15 C 1.0048(3) 0.6221(3) 0.4129(2) 0.0332(11) Uani 1 1 d . .
C16 C 0.9913(3) 0.7085(3) 0.4102(3) 0.0397(13) Uani 1 1 d . .
H16A H 0.9868 0.7030 0.3724 0.048 Uiso 1 1 calc R U
C17 C 1.0269(4) 0.7751(3) 0.4207(4) 0.0541(17) Uani 1 1 d . .
H17A H 1.0048 0.7937 0.4083 0.081 Uiso 1 1 calc R U
H17B H 1.0337 0.7819 0.4574 0.081 Uiso 1 1 calc R U
H17C H 1.0648 0.7921 0.4029 0.081 Uiso 1 1 calc R U
C18 C 0.9280(3) 0.6792(3) 0.4338(2) 0.0376(12) Uani 1 1 d . .
C19 C 1.0270(4) 0.5102(4) 1.0703(2) 0.0489(16) Uani 1 1 d . .
C20 C 1.0760(3) 0.5263(3) 1.0380(2) 0.0459(14) Uani 1 1 d . .
H20A H 1.0879 0.4983 1.0300 0.055 Uiso 1 1 calc R U
C21 C 1.1074(3) 0.5842(3) 1.0175(2) 0.0457(15) Uani 1 1 d . .
C22 C 1.0903(3) 0.6262(3) 1.0301(2) 0.0402(13) Uani 1 1 d . .
H22A H 1.1122 0.6653 1.0173 0.048 Uiso 1 1 calc R U
C23 C 1.0398(3) 0.6098(3) 1.0622(2) 0.0421(13) Uani 1 1 d . .
C24 C 1.0078(3) 0.5513(3) 1.0817(2) 0.0436(14) Uani 1 1 d . .
H24A H 0.9738 0.5397 1.1022 0.052 Uiso 1 1 calc R U
C25 C 0.9881(4) 0.4481(4) 1.0928(3) 0.0577(19) Uani 1 1 d . .
C26 C 0.9611(4) 0.3424(3) 1.0901(3) 0.0559(19) Uani 1 1 d . .
H26A H 0.9387 0.3414 1.1214 0.067 Uiso 1 1 calc R U
C28 C 0.9151(4) 0.3052(4) 1.0475(3) 0.062(2) Uani 1 1 d . .
C29 C 1.1558(3) 0.5974(3) 0.9776(3) 0.0452(14) Uani 1 1 d . .
C30 C 1.2052(3) 0.6499(3) 0.8989(2) 0.0427(14) Uani 1 1 d . .
H30A H 1.2130 0.6162 0.8961 0.051 Uiso 1 1 calc R U
C31 C 1.2647(4) 0.7084(5) 0.9000(3) 0.063(2) Uani 1 1 d . .
H31A H 1.2867 0.7120 0.8686 0.094 Uiso 1 1 calc R U
H31B H 1.2575 0.7416 0.9025 0.094 Uiso 1 1 calc R U
H31C H 1.2878 0.7086 0.9295 0.094 Uiso 1 1 calc R U
C32 C 1.1679(3) 0.6489(3) 0.8517(2) 0.0425(14) Uani 1 1 d . .
C33 C 1.0221(3) 0.6559(3) 1.0733(3) 0.0467(15) Uani 1 1 d . .
C34 C 0.9430(4) 0.6760(4) 1.0987(3) 0.0546(17) Uani 1 1 d . .
H34A H 0.9740 0.7169 1.0891 0.065 Uiso 1 1 calc R U
C35 C 0.9236(5) 0.6782(5) 1.1561(4) 0.074(3) Uani 1 1 d . .
H35A H 0.9063 0.7038 1.1579 0.111 Uiso 1 1 calc R U
H35B H 0.8943 0.6383 1.1672 0.111 Uiso 1 1 calc R U
H35C H 0.9582 0.6937 1.1785 0.111 Uiso 1 1 calc R U
C36 C 0.8902(4) 0.6583(4) 1.0635(3) 0.0604(19) Uani 1 1 d . .
C37 C 0.7925(4) 0.2009(4) 0.5456(3) 0.0525(16) Uani 1 1 d . .
H37A H 0.7719 0.1571 0.5497 0.063 Uiso 1 1 calc R U
C38 C 0.7743(5) 0.2265(6) 0.5894(4) 0.075(3) Uani 1 1 d . .
H38A H 0.7310 0.2097 0.5891 0.090 Uiso 1 1 calc R U
H38B H 0.7932 0.2699 0.5854 0.090 Uiso 1 1 calc R U
C39 C 0.7947(6) 0.2109(7) 0.6431(4) 0.093(3) Uani 1 1 d . .
H39A H 0.7815 0.2258 0.6720 0.112 Uiso 1 1 calc R U
H39B H 0.7764 0.1676 0.6467 0.112 Uiso 1 1 calc R U
C41 C 0.8806(4) 0.2148(5) 0.5992(4) 0.074(3) Uani 1 1 d . .
H41A H 0.9241 0.2335 0.5987 0.089 Uiso 1 1 calc R U
H41B H 0.8641 0.1719 0.6044 0.089 Uiso 1 1 calc R U
C42 C 0.8595(4) 0.2248(4) 0.5474(3) 0.0523(16) Uani 1 1 d . .
H42A H 0.8795 0.2684 0.5417 0.063 Uiso 1 1 calc R U
C43 C 1.0094(3) 0.5976(4) 0.7331(3) 0.0514(16) Uani 1 1 d . .
H43A H 1.0020 0.5732 0.7017 0.062 Uiso 1 1 calc R U
C44 C 0.9585(5) 0.6134(6) 0.7364(4) 0.074(3) Uani 1 1 d . .
H44A H 0.9582 0.6342 0.7049 0.088 Uiso 1 1 calc R U
H44B H 0.9657 0.6400 0.7658 0.088 Uiso 1 1 calc R U
C45 C 0.8972(5) 0.5556(7) 0.7430(5) 0.095(4) Uani 1 1 d . .
H45A H 0.8661 0.5662 0.7474 0.114 Uiso 1 1 calc R U
H45B H 0.8881 0.5313 0.7117 0.114 Uiso 1 1 calc R U
C46 C 0.8967(5) 0.5201(7) 0.7880(5) 0.096(4) Uani 1 1 d . .
H46A H 0.8577 0.4838 0.7908 0.115 Uiso 1 1 calc R U
H46B H 0.9036 0.5433 0.8197 0.115 Uiso 1 1 calc R U
C47 C 0.9473(6) 0.5029(6) 0.7816(4) 0.085(3) Uani 1 1 d . .
H47A H 0.9467 0.4789 0.8110 0.101 Uiso 1 1 calc R U
H47B H 0.9405 0.4795 0.7501 0.101 Uiso 1 1 calc R U
C48 C 1.0069(4) 0.5595(4) 0.7787(3) 0.0573(18) Uani 1 1 d . .
H48A H 1.0126 0.5825 0.8108 0.069 Uiso 1 1 calc R U
C49 C 0.7883(7) 0.5766(9) 0.9039(7) 0.123(6) Uani 1 1 d . .
H49A H 0.8115 0.5556 0.9035 0.148 Uiso 1 1 calc R U
C50 C 0.7810(9) 0.5912(12) 0.8491(6) 0.136(7) Uani 1 1 d . .
H50A H 0.7594 0.6132 0.8494 0.163 Uiso 1 1 calc R U
H50B H 0.8207 0.6176 0.8346 0.163 Uiso 1 1 calc R U
C54 C 0.7280(7) 0.5358(9) 0.9302(7) 0.127(7) Uani 1 1 d . .
H54A H 0.7019 0.5535 0.9293 0.152 Uiso 1 1 calc R U
N1 N 0.9763(2) 0.4103(2) 0.3786(2) 0.0367(10) Uani 1 1 d . .
H1A H 0.9627 0.4318 0.3649 0.044 Uiso 1 1 calc R U
N2 N 1.1576(2) 0.5678(2) 0.56640(18) 0.0334(10) Uani 1 1 d . .
H2B H 1.1441 0.5309 0.5574 0.040 Uiso 1 1 calc R U
N3 N 1.0237(2) 0.6788(2) 0.4285(2) 0.0366(10) Uani 1 1 d . .
H3A H 1.0542 0.6972 0.4489 0.044 Uiso 1 1 calc R U
N4 N 0.9989(4) 0.4047(3) 1.0749(3) 0.0617(17) Uani 1 1 d . .
H4B H 1.0288 0.4143 1.0542 0.074 Uiso 1 1 calc R U
N5 N 1.1698(2) 0.6421(3) 0.9464(2) 0.0397(11) Uani 1 1 d . .
H5A H 1.1583 0.6676 0.9535 0.048 Uiso 1 1 calc R U
N6 N 0.9693(3) 0.6379(3) 1.0936(3) 0.0518(14) Uani 1 1 d . .
H6B H 0.9490 0.6014 1.1045 0.062 Uiso 1 1 calc R U
N7 N 0.7783(3) 0.2147(3) 0.4932(2) 0.0474(12) Uani 1 1 d . .
H7A H 0.7905 0.2537 0.4908 0.057 Uiso 1 1 calc R U
H7B H 0.7387 0.1940 0.4878 0.057 Uiso 1 1 calc R U
N8 N 0.8784(3) 0.1986(3) 0.5039(3) 0.0559(15) Uani 1 1 d . .
H8A H 0.8728 0.1625 0.5128 0.067 Uiso 1 1 calc R U
H8B H 0.9171 0.2226 0.4961 0.067 Uiso 1 1 calc R U
N9 N 1.0686(3) 0.6513(3) 0.7271(2) 0.0507(14) Uani 1 1 d . .
H9A H 1.0707 0.6812 0.7463 0.061 Uiso 1 1 calc R U
H9B H 1.0745 0.6629 0.6939 0.061 Uiso 1 1 calc R U
N10 N 1.0586(3) 0.5486(3) 0.7728(3) 0.0598(17) Uani 1 1 d . .
H10A H 1.0507 0.5208 0.7486 0.072 Uiso 1 1 calc R U
H10B H 1.0661 0.5361 0.8028 0.072 Uiso 1 1 calc R U
N11 N 0.7356(6) 0.5198(7) 0.9833(5) 0.111(4) Uani 1 1 d . .
H11A H 0.7528 0.4970 0.9837 0.133 Uiso 1 1 calc R U
H11B H 0.7008 0.5012 1.0004 0.133 Uiso 1 1 calc R U
N12 N 0.8195(4) 0.6294(5) 0.9375(3) 0.081(3) Uani 1 1 d . .
H12A H 0.8113 0.6577 0.9276 0.097 Uiso 1 1 calc R U
H12B H 0.8591 0.6444 0.9355 0.097 Uiso 1 1 calc R U
O1 O 1.0428(2) 0.4070(2) 0.4333(2) 0.0489(11) Uani 1 1 d . .
O2 O 0.8853(2) 0.2491(2) 0.3918(2) 0.0477(11) Uani 1 1 d . .
O3 O 0.8844(2) 0.3242(2) 0.43570(17) 0.0395(9) Uani 1 1 d . .
O4 O 1.1667(2) 0.6576(2) 0.54781(18) 0.0426(10) Uani 1 1 d . .
O5 O 1.1842(2) 0.6306(2) 0.69336(19) 0.0495(12) Uani 1 1 d . .
O6 O 1.1032(2) 0.5512(2) 0.66169(17) 0.0431(10) Uani 1 1 d . .
O7 O 0.9624(2) 0.5955(2) 0.38063(17) 0.0422(10) Uani 1 1 d . .
O8 O 0.9161(2) 0.6505(2) 0.47517(19) 0.0462(10) Uani 1 1 d . .
O9 O 0.8894(2) 0.6861(2) 0.40881(19) 0.0445(10) Uani 1 1 d . .
O10 O 0.9489(4) 0.4377(3) 1.1254(3) 0.0758(19) Uani 1 1 d . .
O11 O 0.8739(4) 0.2547(3) 1.0635(3) 0.083(2) Uani 1 1 d . .
O12 O 0.9207(3) 0.3246(3) 1.0029(2) 0.0682(16) Uani 1 1 d . .
O13 O 1.1811(3) 0.5678(3) 0.9767(2) 0.0640(15) Uani 1 1 d . .
O14 O 1.1191(2) 0.6470(3) 0.85611(18) 0.0506(11) Uani 1 1 d . .
O15 O 1.1915(2) 0.6486(3) 0.80750(19) 0.0527(12) Uani 1 1 d . .
O16 O 1.0563(3) 0.7086(3) 1.0610(3) 0.0638(14) Uani 1 1 d . .
O17 O 0.8798(4) 0.6962(4) 1.0457(4) 0.092(2) Uani 1 1 d . .
O18 O 0.8579(2) 0.6022(3) 1.0519(2) 0.0541(12) Uani 1 1 d . .
Zn2 Zn 1.13336(5) 0.63211(6) 0.75045(4) 0.0580(3) Uani 1 1 d . .
Zn3 Zn 0.79073(6) 0.60296(7) 1.01157(5) 0.0730(4) Uani 1 1 d . .
C27 C 1.0003(6) 0.3159(6) 1.1039(6) 0.099(4) Uani 1 1 d . .
H27A H 0.9753 0.2745 1.1139 0.148 Uiso 1 1 calc R U
H27B H 1.0241 0.3181 1.0742 0.148 Uiso 1 1 calc R U
H27C H 1.0263 0.3381 1.1323 0.148 Uiso 1 1 calc R U
C40 C 0.8624(6) 0.2397(6) 0.6440(4) 0.083(3) Uani 1 1 d . .
H40A H 0.8809 0.2830 0.6407 0.100 Uiso 1 1 calc R U
H40B H 0.8754 0.2307 0.6766 0.100 Uiso 1 1 calc R U
C53 C 0.6963(8) 0.4691(14) 0.8994(10) 0.223(19) Uani 1 1 d . .
H53A H 0.7226 0.4520 0.8990 0.268 Uiso 1 1 calc R U
H53B H 0.6579 0.4405 0.9147 0.268 Uiso 1 1 calc R U
C52 C 0.6890(13) 0.4895(18) 0.8449(13) 0.26(2) Uani 1 1 d . .
H52A H 0.6606 0.5040 0.8474 0.309 Uiso 1 1 calc R U
H52B H 0.6713 0.4547 0.8222 0.309 Uiso 1 1 calc R U
C51 C 0.7515(11) 0.5428(14) 0.8172(8) 0.188(13) Uani 1 1 d . .
H51A H 0.7776 0.5267 0.8089 0.225 Uiso 1 1 calc R U
H51B H 0.7414 0.5553 0.7848 0.225 Uiso 1 1 calc R U

loop_
_atom_site_aniso_label
_atom_site_aniso_U_11
_atom_site_aniso_U_22
_atom_site_aniso_U_33
_atom_site_aniso_U_23
_atom_site_aniso_U_13
_atom_site_aniso_U_12
Zn1 0.0437(5) 0.0387(5) 0.0589(5) -0.0009(4) 0.0076(4) 0.0154(4)
C1 0.026(2) 0.032(3) 0.032(2) 0.000(2) 0.001(2) 0.013(2)
C2 0.024(2) 0.035(3) 0.033(2) -0.001(2) -0.003(2) 0.013(2)
C3 0.028(2) 0.038(3) 0.030(2) 0.001(2) 0.000(2) 0.016(2)
C4 0.029(2) 0.026(2) 0.031(2) -0.0006(19) 0.0035(19) 0.010(2)
C5 0.025(2) 0.033(3) 0.034(2) 0.000(2) 0.0024(19) 0.014(2)
C6 0.026(2) 0.037(3) 0.037(2) 0.000(2) 0.000(2) 0.014(2)
C7 0.034(3) 0.033(3) 0.042(3) -0.004(2) -0.004(2) 0.016(2)
C8 0.035(3) 0.033(3) 0.040(3) -0.004(2) -0.003(2) 0.010(2)
C9 0.050(4) 0.046(4) 0.043(3) -0.006(3) -0.007(3) 0.015(3)
C10 0.031(3) 0.035(3) 0.039(3) -0.001(2) -0.001(2) 0.013(2)
C11 0.029(3) 0.034(3) 0.036(3) 0.000(2) 0.001(2) 0.017(2)
C12 0.025(2) 0.038(3) 0.036(2) -0.003(2) -0.004(2) 0.012(2)
C13 0.048(4) 0.057(4) 0.042(3) -0.005(3) -0.008(3) 0.035(3)
C14 0.036(3) 0.041(3) 0.035(3) -0.004(2) -0.008(2) 0.020(3)
C15 0.032(3) 0.036(3) 0.032(2) 0.000(2) 0.000(2) 0.018(2)
C16 0.034(3) 0.043(3) 0.045(3) 0.011(3) 0.006(2) 0.021(3)
C17 0.043(4) 0.040(4) 0.078(5) 0.008(3) 0.003(3) 0.020(3)
C18 0.034(3) 0.032(3) 0.044(3) 0.002(2) 0.000(2) 0.014(2)
C19 0.058(4) 0.050(4) 0.035(3) -0.001(3) 0.002(3) 0.024(3)
C20 0.051(4) 0.046(4) 0.042(3) 0.004(3) 0.007(3) 0.025(3)
C21 0.043(3) 0.051(4) 0.039(3) 0.003(3) 0.001(3) 0.020(3)
C22 0.040(3) 0.047(3) 0.036(3) 0.005(2) 0.006(2) 0.024(3)
C23 0.033(3) 0.051(4) 0.036(3) 0.000(3) 0.001(2) 0.016(3)
C24 0.038(3) 0.046(3) 0.038(3) 0.001(3) 0.007(2) 0.015(3)
C25 0.066(5) 0.047(4) 0.048(4) 0.001(3) 0.012(3) 0.019(4)
C26 0.066(5) 0.038(3) 0.050(4) 0.003(3) 0.012(3) 0.016(3)
C28 0.068(5) 0.050(4) 0.058(4) 0.007(4) 0.009(4) 0.022(4)
C29 0.043(3) 0.045(4) 0.045(3) 0.004(3) 0.006(3) 0.020(3)
C30 0.036(3) 0.046(4) 0.042(3) 0.004(3) 0.006(3) 0.017(3)
C31 0.041(4) 0.071(5) 0.059(4) 0.009(4) 0.005(3) 0.014(4)
C32 0.040(3) 0.049(4) 0.036(3) 0.000(3) 0.000(2) 0.020(3)
C33 0.038(3) 0.050(4) 0.043(3) 0.003(3) 0.002(3) 0.016(3)
C34 0.047(4) 0.062(5) 0.056(4) -0.003(3) 0.004(3) 0.028(4)
C35 0.069(6) 0.082(7) 0.074(5) -0.003(5) 0.017(5) 0.040(5)
C36 0.055(5) 0.065(5) 0.063(4) 0.000(4) 0.005(4) 0.032(4)
C37 0.045(4) 0.049(4) 0.058(4) -0.006(3) -0.005(3) 0.019(3)
C38 0.068(6) 0.082(7) 0.070(5) -0.011(5) 0.002(5) 0.033(5)
C39 0.087(8) 0.091(8) 0.079(6) -0.012(6) 0.001(6) 0.028(7)
C41 0.053(5) 0.060(5) 0.085(6) 0.001(5) -0.013(4) 0.010(4)
C42 0.045(4) 0.041(3) 0.061(4) -0.001(3) -0.002(3) 0.014(3)
C43 0.047(4) 0.052(4) 0.042(3) -0.001(3) -0.002(3) 0.015(3)
C44 0.069(6) 0.093(7) 0.061(5) -0.005(5) -0.006(4) 0.042(6)
C45 0.063(6) 0.133(12) 0.082(7) 0.014(7) 0.005(5) 0.044(7)
C46 0.062(6) 0.123(11) 0.082(7) 0.006(7) -0.002(5) 0.030(7)
C47 0.077(7) 0.087(7) 0.065(5) 0.010(5) 0.000(5) 0.023(6)
C48 0.048(4) 0.064(5) 0.049(3) 0.004(3) -0.002(3) 0.019(4)
C49 0.080(9) 0.142(14) 0.129(11) -0.026(11) 0.023(9) 0.041(9)
C50 0.107(12) 0.21(2) 0.098(9) -0.004(12) 0.005(9) 0.081(14)
C54 0.082(9) 0.127(13) 0.132(13) -0.046(11) 0.011(9) 0.023(9)
N1 0.033(2) 0.035(3) 0.038(2) -0.003(2) -0.0058(19) 0.014(2)
N2 0.033(2) 0.033(2) 0.035(2) -0.0035(18) -0.0008(19) 0.018(2)
N3 0.033(2) 0.039(3) 0.038(2) 0.004(2) 0.0001(19) 0.018(2)
N4 0.066(4) 0.054(4) 0.055(3) 0.008(3) 0.013(3) 0.023(3)
N5 0.037(3) 0.043(3) 0.041(2) 0.004(2) 0.006(2) 0.022(2)
N6 0.042(3) 0.050(3) 0.058(3) 0.001(3) 0.008(3) 0.019(3)
N7 0.038(3) 0.043(3) 0.060(3) -0.007(3) -0.002(3) 0.020(2)
N8 0.045(3) 0.045(3) 0.071(4) 0.002(3) 0.003(3) 0.017(3)
N9 0.045(3) 0.066(4) 0.045(3) -0.006(3) -0.001(2) 0.031(3)
N10 0.057(4) 0.062(4) 0.052(3) -0.001(3) 0.008(3) 0.024(3)
N11 0.095(8) 0.116(9) 0.118(9) 0.016(7) 0.024(7) 0.051(7)
N12 0.062(5) 0.105(7) 0.073(5) 0.025(5) 0.018(4) 0.040(5)
O1 0.048(3) 0.042(3) 0.061(3) -0.006(2) -0.013(2) 0.026(2)
O2 0.044(3) 0.036(2) 0.056(3) -0.002(2) 0.012(2) 0.015(2)
O3 0.041(2) 0.035(2) 0.045(2) -0.0012(17) -0.0037(18) 0.0201(19)
O4 0.043(2) 0.034(2) 0.048(2) -0.0056(18) -0.0084(19) 0.0164(19)
O5 0.046(3) 0.047(3) 0.043(2) -0.012(2) 0.000(2) 0.014(2)
O6 0.035(2) 0.045(2) 0.046(2) -0.010(2) -0.0020(17) 0.017(2)
O7 0.043(2) 0.045(2) 0.042(2) -0.0057(19) -0.0117(18) 0.024(2)
O8 0.040(2) 0.050(3) 0.048(2) 0.002(2) 0.0048(19) 0.022(2)
O9 0.032(2) 0.048(3) 0.054(2) 0.008(2) 0.0018(19) 0.020(2)
O10 0.089(5) 0.055(3) 0.071(4) 0.003(3) 0.027(3) 0.026(3)
O11 0.084(5) 0.063(4) 0.067(4) 0.000(3) 0.000(3) 0.011(4)
O12 0.072(4) 0.066(4) 0.062(3) 0.005(3) 0.005(3) 0.032(3)
O13 0.065(4) 0.068(4) 0.070(3) 0.020(3) 0.019(3) 0.041(3)
O14 0.041(3) 0.069(3) 0.044(2) -0.003(2) 0.0010(19) 0.029(2)
O15 0.044(3) 0.067(3) 0.043(2) -0.004(2) 0.002(2) 0.025(2)
O16 0.055(3) 0.051(3) 0.081(4) 0.000(3) 0.010(3) 0.023(3)
O17 0.088(6) 0.093(6) 0.105(6) 0.001(5) -0.014(5) 0.053(5)
O18 0.045(3) 0.058(3) 0.061(3) 0.005(2) 0.006(2) 0.027(2)
Zn2 0.0488(5) 0.0727(7) 0.0480(5) -0.0012(5) 0.0015(4) 0.0271(5)
Zn3 0.0641(7) 0.0869(9) 0.0735(7) 0.0109(6) 0.0071(6) 0.0418(7)
C27 0.088(8) 0.081(8) 0.098(8) 0.017(7) -0.006(7) 0.020(7)
C40 0.101(8) 0.076(7) 0.062(5) 0.000(5) -0.007(5) 0.037(6)
C53 0.072(9) 0.28(3) 0.20(2) -0.13(2) 0.042(12) -0.003(14)
C52 0.14(2) 0.30(4) 0.21(3) -0.17(3) 0.018(19) 0.02(2)
C51 0.129(16) 0.26(3) 0.116(13) -0.071(17) 0.031(12) 0.050(18)

loop_
_atom_type_symbol
_atom_type_description
_atom_type_scat_dispersion_real
_atom_type_scat_dispersion_imag
_atom_type_scat_source
C C 0.0181 0.0091 'International Tables Vol C Tables 4.2.6.8 and 6.1.1.4'
H H 0.0000 0.0000 'International Tables Vol C Tables 4.2.6.8 and 6.1.1.4'
N N 0.0311 0.0180 'International Tables Vol C Tables 4.2.6.8 and 6.1.1.4'
O O 0.0492 0.0322 'International Tables Vol C Tables 4.2.6.8 and 6.1.1.4'
Zn Zn -1.5491 0.6778 'International Tables Vol C Tables 4.2.6.8 and 6.1.1.4'

loop_
_geom_angle_atom_site_label_1
_geom_angle_atom_site_label_2
_geom_angle_atom_site_label_3
_geom_angle
_geom_angle_site_symmetry_1
_geom_angle_site_symmetry_3
O2 Zn1 O9 105.1(2) . 3_665
O2 Zn1 N7 124.3(2) . .
O9 Zn1 N7 128.8(2) 3_665 .
O2 Zn1 N8 97.9(2) . .
O9 Zn1 N8 103.8(2) 3_665 .
N7 Zn1 N8 83.6(3) . .
C6 C1 C2 118.6(5) . .
C6 C1 C7 124.5(5) . .
C2 C1 C7 116.8(5) . .
C3 C2 C1 120.4(5) . .
C3 C2 H2A 119.8 . .
C1 C2 H2A 119.8 . .
C2 C3 C4 120.4(5) . .
C2 C3 C11 122.9(5) . .
C4 C3 C11 116.7(5) . .
C5 C4 C3 119.2(5) . .
C5 C4 H4A 120.4 . .
C3 C4 H4A 120.4 . .
C6 C5 C4 120.4(5) . .
C6 C5 C15 117.3(5) . .
C4 C5 C15 122.2(5) . .
C5 C6 C1 120.9(5) . .
C5 C6 H6A 119.5 . .
C1 C6 H6A 119.5 . .
O1 C7 N1 122.5(6) . .
O1 C7 C1 120.4(5) . .
N1 C7 C1 117.1(5) . .
N1 C8 C9 111.2(6) . .
N1 C8 C10 111.5(5) . .
C9 C8 C10 109.4(5) . .
N1 C8 H8C 108.2 . .
C9 C8 H8C 108.2 . .
C10 C8 H8C 108.2 . .
C8 C9 H9C 109.5 . .
C8 C9 H9D 109.5 . .
H9C C9 H9D 109.5 . .
C8 C9 H9E 109.5 . .
H9C C9 H9E 109.5 . .
H9D C9 H9E 109.5 . .
O3 C10 O2 125.7(6) . .
O3 C10 C8 120.1(6) . .
O2 C10 C8 114.2(5) . .
O4 C11 N2 121.4(5) . .
O4 C11 C3 118.8(5) . .
N2 C11 C3 119.8(5) . .
N2 C12 C14 109.8(5) . .
N2 C12 C13 112.5(5) . .
C14 C12 C13 109.8(5) . .
N2 C12 H12C 108.2 . .
C14 C12 H12C 108.2 . .
C13 C12 H12C 108.2 . .
C12 C13 H13A 109.5 . .
C12 C13 H13B 109.5 . .
H13A C13 H13B 109.5 . .
C12 C13 H13C 109.5 . .
H13A C13 H13C 109.5 . .
H13B C13 H13C 109.5 . .
O6 C14 O5 123.6(6) . .
O6 C14 C12 122.0(5) . .
O5 C14 C12 114.4(5) . .
O7 C15 N3 121.7(5) . .
O7 C15 C5 118.2(5) . .
N3 C15 C5 120.1(5) . .
N3 C16 C17 110.8(6) . .
N3 C16 C18 111.0(5) . .
C17 C16 C18 112.2(6) . .
N3 C16 H16A 107.5 . .
C17 C16 H16A 107.5 . .
C18 C16 H16A 107.5 . .
C16 C17 H17A 109.5 . .
C16 C17 H17B 109.5 . .
H17A C17 H17B 109.5 . .
C16 C17 H17C 109.5 . .
H17A C17 H17C 109.5 . .
H17B C17 H17C 109.5 . .
O8 C18 O9 122.8(6) . .
O8 C18 C16 120.9(6) . .
O9 C18 C16 116.4(5) . .
C20 C19 C24 120.7(7) . .
C20 C19 C25 124.3(7) . .
C24 C19 C25 114.9(7) . .
C19 C20 C21 119.8(7) . .
C19 C20 H20A 120.1 . .
C21 C20 H20A 120.1 . .
C20 C21 C22 120.1(6) . .
C20 C21 C29 117.9(7) . .
C22 C21 C29 121.7(6) . .
C21 C22 C23 120.2(6) . .
C21 C22 H22A 119.9 . .
C23 C22 H22A 119.9 . .
C24 C23 C22 119.4(7) . .
C24 C23 C33 122.4(6) . .
C22 C23 C33 118.2(6) . .
C23 C24 C19 119.7(6) . .
C23 C24 H24A 120.1 . .
C19 C24 H24A 120.1 . .
O10 C25 N4 122.3(8) . .
O10 C25 C19 121.6(8) . .
N4 C25 C19 116.1(7) . .
N4 C26 C27 109.3(8) . .
N4 C26 C28 112.1(7) . .
C27 C26 C28 111.3(8) . .
N4 C26 H26A 108.0 . .
C27 C26 H26A 108.0 . .
C28 C26 H26A 108.0 . .
O12 C28 O11 126.1(9) . .
O12 C28 C26 120.7(8) . .
O11 C28 C26 113.1(7) . .
O13 C29 N5 122.8(7) . .
O13 C29 C21 120.4(7) . .
N5 C29 C21 116.8(6) . .
N5 C30 C31 111.6(6) . .
N5 C30 C32 108.2(5) . .
C31 C30 C32 110.0(6) . .
N5 C30 H30A 109.0 . .
C31 C30 H30A 109.0 . .
C32 C30 H30A 109.0 . .
C30 C31 H31A 109.5 . .
C30 C31 H31B 109.5 . .
H31A C31 H31B 109.5 . .
C30 C31 H31C 109.5 . .
H31A C31 H31C 109.5 . .
H31B C31 H31C 109.5 . .
O14 C32 O15 123.5(6) . .
O14 C32 C30 122.7(6) . .
O15 C32 C30 113.8(6) . .
O16 C33 N6 122.5(8) . .
O16 C33 C23 119.4(7) . .
N6 C33 C23 118.1(7) . .
N6 C34 C36 113.5(7) . .
N6 C34 C35 112.0(7) . .
C36 C34 C35 108.8(7) . .
N6 C34 H34A 107.4 . .
C36 C34 H34A 107.4 . .
C35 C34 H34A 107.4 . .
C34 C35 H35A 109.5 . .
C34 C35 H35B 109.5 . .
H35A C35 H35B 109.5 . .
C34 C35 H35C 109.5 . .
H35A C35 H35C 109.5 . .
H35B C35 H35C 109.5 . .
O17 C36 O18 122.1(9) . .
O17 C36 C34 120.7(9) . .
O18 C36 C34 117.2(8) . .
O17 C36 Zn3 72.3(6) . .
O18 C36 Zn3 50.2(4) . .
C34 C36 Zn3 166.5(7) . .
N7 C37 C38 114.2(7) . .
N7 C37 C42 107.3(6) . .
C38 C37 C42 109.9(7) . .
N7 C37 H37A 108.4 . .
C38 C37 H37A 108.4 . .
C42 C37 H37A 108.4 . .
C37 C38 C39 109.1(9) . .
C37 C38 H38A 109.9 . .
C39 C38 H38A 109.9 . .
C37 C38 H38B 109.9 . .
C39 C38 H38B 109.9 . .
H38A C38 H38B 108.3 . .
C40 C39 C38 109.3(10) . .
C40 C39 H39A 109.8 . .
C38 C39 H39A 109.8 . .
C40 C39 H39B 109.8 . .
C38 C39 H39B 109.8 . .
H39A C39 H39B 108.3 . .
C42 C41 C40 112.9(10) . .
C42 C41 H41A 109.0 . .
C40 C41 H41A 109.0 . .
C42 C41 H41B 109.0 . .
C40 C41 H41B 109.0 . .
H41A C41 H41B 107.8 . .
C41 C42 N8 110.7(8) . .
C41 C42 C37 113.0(7) . .
N8 C42 C37 110.6(6) . .
C41 C42 H42A 107.4 . .
N8 C42 H42A 107.4 . .
C37 C42 H42A 107.4 . .
N9 C43 C48 112.4(6) . .
N9 C43 C44 112.0(8) . .
C48 C43 C44 111.1(7) . .
N9 C43 H43A 107.0 . .
C48 C43 H43A 107.0 . .
C44 C43 H43A 107.0 . .
C43 C44 C45 110.1(10) . .
C43 C44 H44A 109.7 . .
C45 C44 H44A 109.7 . .
C43 C44 H44B 109.6 . .
C45 C44 H44B 109.6 . .
H44A C44 H44B 108.2 . .
C46 C45 C44 111.8(10) . .
C46 C45 H45A 109.3 . .
C44 C45 H45A 109.3 . .
C46 C45 H45B 109.3 . .
C44 C45 H45B 109.3 . .
H45A C45 H45B 107.9 . .
C45 C46 C47 109.8(11) . .
C45 C46 H46A 109.7 . .
C47 C46 H46A 109.7 . .
C45 C46 H46B 109.7 . .
C47 C46 H46B 109.7 . .
H46A C46 H46B 108.2 . .
C48 C47 C46 108.6(11) . .
C48 C47 H47A 110.0 . .
C46 C47 H47A 110.0 . .
C48 C47 H47B 110.0 . .
C46 C47 H47B 110.0 . .
H47A C47 H47B 108.3 . .
N10 C48 C47 113.4(9) . .
N10 C48 C43 106.8(7) . .
C47 C48 C43 111.2(7) . .
N10 C48 H48A 108.4 . .
C47 C48 H48A 108.4 . .
C43 C48 H48A 108.4 . .
N12 C49 C50 113.8(18) . .
N12 C49 C54 105.8(11) . .
C50 C49 C54 112.2(17) . .
N12 C49 H49A 108.3 . .
C50 C49 H49A 108.3 . .
C54 C49 H49A 108.3 . .
C51 C50 C49 115(2) . .
C51 C50 H50A 108.5 . .
C49 C50 H50A 108.5 . .
C51 C50 H50B 108.5 . .
C49 C50 H50B 108.5 . .
H50A C50 H50B 107.5 . .
N11 C54 C49 111.9(16) . .
N11 C54 C53 102(2) . .
C49 C54 C53 107.5(13) . .
N11 C54 H54A 111.5 . .
C49 C54 H54A 111.5 . .
C53 C54 H54A 111.5 . .
C7 N1 C8 119.8(5) . .
C7 N1 H1A 120.1 . .
C8 N1 H1A 120.1 . .
C11 N2 C12 120.3(5) . .
C11 N2 H2B 119.9 . .
C12 N2 H2B 119.9 . .
C15 N3 C16 118.6(5) . .
C15 N3 H3A 120.7 . .
C16 N3 H3A 120.7 . .
C25 N4 C26 121.1(7) . .
C25 N4 H4B 119.5 . .
C26 N4 H4B 119.5 . .
C29 N5 C30 120.7(6) . .
C29 N5 H5A 119.6 . .
C30 N5 H5A 119.6 . .
C33 N6 C34 123.5(7) . .
C33 N6 H6B 118.2 . .
C34 N6 H6B 118.2 . .
C37 N7 Zn1 108.4(5) . .
C37 N7 H7A 110.0 . .
Zn1 N7 H7A 110.0 . .
C37 N7 H7B 110.0 . .
Zn1 N7 H7B 110.0 . .
H7A N7 H7B 108.4 . .
C42 N8 Zn1 104.9(5) . .
C42 N8 H8A 110.8 . .
Zn1 N8 H8A 110.8 . .
C42 N8 H8B 110.8 . .
Zn1 N8 H8B 110.8 . .
H8A N8 H8B 108.8 . .
C43 N9 Zn2 109.2(5) . .
C43 N9 H9A 109.8 . .
Zn2 N9 H9A 109.8 . .
C43 N9 H9B 109.8 . .
Zn2 N9 H9B 109.8 . .
H9A N9 H9B 108.3 . .
C48 N10 Zn2 106.2(6) . .
C48 N10 H10A 110.5 . .
Zn2 N10 H10A 110.5 . .
C48 N10 H10B 110.5 . .
Zn2 N10 H10B 110.5 . .
H10A N10 H10B 108.7 . .
C54 N11 Zn3 99.2(10) . .
C54 N11 H11A 111.9 . .
Zn3 N11 H11A 111.9 . .
C54 N11 H11B 111.9 . .
Zn3 N11 H11B 111.9 . .
H11A N11 H11B 109.6 . .
C49 N12 Zn3 107.7(9) . .
C49 N12 H12A 110.2 . .
Zn3 N12 H12A 110.2 . .
C49 N12 H12B 110.2 . .
Zn3 N12 H12B 110.2 . .
H12A N12 H12B 108.5 . .
C10 O2 Zn1 115.4(4) . .
C14 O5 Zn2 115.0(4) . .
C18 O9 Zn1 108.0(4) . 2_655
C28 O11 Zn3 113.8(6) . 3_665
C32 O15 Zn2 110.2(4) . .
C36 O18 Zn3 100.6(5) . .
O5 Zn2 O15 96.8(2) . .
O5 Zn2 N9 114.3(2) . .
O15 Zn2 N9 141.5(3) . .
O5 Zn2 N10 117.0(3) . .
O15 Zn2 N10 102.7(3) . .
N9 Zn2 N10 83.6(3) . .
O11 Zn3 O18 104.8(3) 2_655 .
O11 Zn3 N11 107.1(5) 2_655 .
O18 Zn3 N11 109.0(5) . .
O11 Zn3 N12 136.6(4) 2_655 .
O18 Zn3 N12 108.3(3) . .
N11 Zn3 N12 87.8(5) . .
O11 Zn3 C36 93.5(3) 2_655 .
O18 Zn3 C36 29.3(3) . .
N11 Zn3 C36 138.2(5) . .
N12 Zn3 C36 101.8(3) . .
C26 C27 H27A 109.5 . .
C26 C27 H27B 109.5 . .
H27A C27 H27B 109.5 . .
C26 C27 H27C 109.5 . .
H27A C27 H27C 109.5 . .
H27B C27 H27C 109.5 . .
C41 C40 C39 107.9(9) . .
C41 C40 H40A 110.1 . .
C39 C40 H40A 110.1 . .
C41 C40 H40B 110.1 . .
C39 C40 H40B 110.1 . .
H40A C40 H40B 108.4 . .
C52 C53 C54 99(3) . .
C52 C53 H53A 111.9 . .
C54 C53 H53A 111.9 . .
C52 C53 H53B 111.9 . .
C54 C53 H53B 111.9 . .
H53A C53 H53B 109.6 . .
C53 C52 C51 116(2) . .
C53 C52 H52A 108.3 . .
C51 C52 H52A 108.3 . .
C53 C52 H52B 108.3 . .
C51 C52 H52B 108.3 . .
H52A C52 H52B 107.4 . .
C50 C51 C52 111.2(15) . .
C50 C51 H51A 109.4 . .
C52 C51 H51A 109.4 . .
C50 C51 H51B 109.4 . .
C52 C51 H51B 109.4 . .
H51A C51 H51B 108.0 . .

loop_
_geom_bond_atom_site_label_1
_geom_bond_atom_site_label_2
_geom_bond_distance
_geom_bond_site_symmetry_2
Zn1 O2 1.973(5) .
Zn1 O9 1.992(5) 3_665
Zn1 N7 2.052(6) .
Zn1 N8 2.166(7) .
C1 C6 1.393(8) .
C1 C2 1.415(8) .
C1 C7 1.490(8) .
C2 C3 1.376(8) .
C2 H2A 0.9300 .
C3 C4 1.408(8) .
C3 C11 1.499(8) .
C4 C5 1.390(8) .
C4 H4A 0.9300 .
C5 C6 1.384(9) .
C5 C15 1.509(8) .
C6 H6A 0.9300 .
C7 O1 1.207(8) .
C7 N1 1.349(8) .
C8 N1 1.437(8) .
C8 C9 1.528(9) .
C8 C10 1.551(8) .
C8 H8C 0.9800 .
C9 H9C 0.9600 .
C9 H9D 0.9600 .
C9 H9E 0.9600 .
C10 O3 1.240(8) .
C10 O2 1.278(8) .
C11 O4 1.249(8) .
C11 N2 1.327(8) .
C12 N2 1.448(7) .
C12 C14 1.522(8) .
C12 C13 1.526(9) .
C12 H12C 0.9800 .
C13 H13A 0.9600 .
C13 H13B 0.9600 .
C13 H13C 0.9600 .
C14 O6 1.209(8) .
C14 O5 1.301(8) .
C15 O7 1.262(8) .
C15 N3 1.344(8) .
C16 N3 1.456(8) .
C16 C17 1.504(10) .
C16 C18 1.532(9) .
C16 H16A 0.9800 .
C17 H17A 0.9600 .
C17 H17B 0.9600 .
C17 H17C 0.9600 .
C18 O8 1.241(8) .
C18 O9 1.262(8) .
C19 C20 1.386(10) .
C19 C24 1.400(11) .
C19 C25 1.510(11) .
C20 C21 1.391(10) .
C20 H20A 0.9300 .
C21 C22 1.390(11) .
C21 C29 1.511(10) .
C22 C23 1.410(9) .
C22 H22A 0.9300 .
C23 C24 1.393(10) .
C23 C33 1.491(11) .
C24 H24A 0.9300 .
C25 O10 1.230(11) .
C25 N4 1.354(12) .
C26 N4 1.448(10) .
C26 C27 1.511(19) .
C26 C28 1.540(13) .
C26 H26A 0.9800 .
C28 O12 1.226(11) .
C28 O11 1.263(12) .
C29 O13 1.219(9) .
C29 N5 1.293(9) .
C30 N5 1.472(8) .
C30 C31 1.514(11) .
C30 C32 1.536(9) .
C30 H30A 0.9800 .
C31 H31A 0.9600 .
C31 H31B 0.9600 .
C31 H31C 0.9600 .
C32 O14 1.233(9) .
C32 O15 1.288(8) .
C33 O16 1.230(10) .
C33 N6 1.302(10) .
C34 N6 1.444(11) .
C34 C36 1.496(12) .
C34 C35 1.565(12) .
C34 H34A 0.9800 .
C35 H35A 0.9600 .
C35 H35B 0.9600 .
C35 H35C 0.9600 .
C36 O17 1.217(13) .
C36 O18 1.285(11) .
C36 Zn3 2.584(9) .
C37 N7 1.480(10) .
C37 C38 1.490(12) .
C37 C42 1.508(11) .
C37 H37A 0.9800 .
C38 C39 1.595(17) .
C38 H38A 0.9700 .
C38 H38B 0.9700 .
C39 C40 1.509(19) .
C39 H39A 0.9700 .
C39 H39B 0.9700 .
C41 C42 1.505(13) .
C41 C40 1.497(17) .
C41 H41A 0.9700 .
C41 H41B 0.9700 .
C42 N8 1.504(11) .
C42 H42A 0.9800 .
C43 N9 1.461(10) .
C43 C48 1.505(11) .
C43 C44 1.549(14) .
C43 H43A 0.9800 .
C44 C45 1.538(18) .
C44 H44A 0.9700 .
C44 H44B 0.9700 .
C45 C46 1.467(19) .
C45 H45A 0.9700 .
C45 H45B 0.9700 .
C46 C47 1.57(2) .
C46 H46A 0.9700 .
C46 H46B 0.9700 .
C47 C48 1.492(14) .
C47 H47A 0.9700 .
C47 H47B 0.9700 .
C48 N10 1.494(12) .
C48 H48A 0.9800 .
C49 N12 1.46(2) .
C49 C50 1.49(2) .
C49 C54 1.52(2) .
C49 H49A 0.9800 .
C50 C51 1.36(3) .
C50 H50A 0.9700 .
C50 H50B 0.9700 .
C54 N11 1.46(2) .
C54 C53 1.68(3) .
C54 H54A 0.9800 .
N1 H1A 0.8600 .
N2 H2B 0.8600 .
N3 H3A 0.8600 .
N4 H4B 0.8600 .
N5 H5A 0.8600 .
N6 H6B 0.8600 .
N7 H7A 0.8900 .
N7 H7B 0.8900 .
N8 H8A 0.8900 .
N8 H8B 0.8900 .
N9 Zn2 2.043(6) .
N9 H9A 0.8900 .
N9 H9B 0.8900 .
N10 Zn2 2.118(7) .
N10 H10A 0.8900 .
N10 H10B 0.8900 .
N11 Zn3 2.016(15) .
N11 H11A 0.8900 .
N11 H11B 0.8900 .
N12 Zn3 2.028(8) .
N12 H12A 0.8900 .
N12 H12B 0.8900 .
O5 Zn2 1.975(5) .
O9 Zn1 1.992(5) 2_655
O11 Zn3 1.946(8) 3_665
O15 Zn2 1.979(5) .
O18 Zn3 2.018(6) .
Zn3 O11 1.946(8) 2_655
C27 H27A 0.9600 .
C27 H27B 0.9600 .
C27 H27C 0.9600 .
C40 H40A 0.9700 .
C40 H40B 0.9700 .
C53 C52 1.54(5) .
C53 H53A 0.9700 .
C53 H53B 0.9700 .
C52 C51 1.66(4) .
C52 H52A 0.9700 .
C52 H52B 0.9700 .
C51 H51A 0.9700 .
C51 H51B 0.9700 .

loop_
_platon_squeeze_void_nr
_platon_squeeze_void_average_x
_platon_squeeze_void_average_y
_platon_squeeze_void_average_z
_platon_squeeze_void_volume
_platon_squeeze_void_count_electrons
_platon_squeeze_void_content
1 -0.013 -0.009 -0.001 6373 1656 ' '
